data_8103052
loop_
_publ_author_name
'Iryna Antonyshyn'
'Yurii Prots'
'Stepan Oryshchyn'
'Olga Zhak'

_publ_section_title
;
 Crystal structure of lanthanum gallium antimonide, La12Ga3.26Sb24.02
;
_journal_issue 2
_journal_name_full 'Zeitschrift f\"ur Kristallographie - New Crystal Structures'
_journal_page_first 229
_journal_volume 225
_journal_year 2010
_chemical_formula_sum 'Ga3.25 La12 Sb24.02'
_chemical_formula_weight 4818.9
_space_group_IT_number 71
_symmetry_cell_setting orthorhombic
_symmetry_space_group_name_Hall '-I 2 2'
_symmetry_space_group_name_H-M 'I m m m'
_atom_sites_solution_primary direct
_atom_sites_solution_secondary difmap
_audit_creation_date 2010-03-26T10:00:24-00:00
_audit_creation_method 'WinGX routine CIF_UPDATE'
_cell_angle_alpha 90.00
_cell_angle_beta 90.00
_cell_angle_gamma 90.00
_cell_formula_units_Z 2
_cell_length_a 4.3356(3)
_cell_length_b 19.7620(10)
_cell_length_c 26.816(2)
_cell_measurement_temperature 293(2)
_cell_volume 2297.6(3)
_computing_cell_refinement 'CSD (Akselrud, 1993)'
_computing_data_collection 'CrystalClear (Rigaku Corp., 2008)'
_computing_data_reduction 'CrystalClear (Rigaku Corp., 2008)'
_computing_structure_refinement 'SHELXL-97 (Sheldrick, 1997)'
_diffrn_ambient_temperature 295.15
_diffrn_detector_area_resol_mean 28.5714
_diffrn_measurement_details
;
scan:
    Number of images: 50
               Slice: -30.0000 - 0.0000
         Image width: 0.6000
            Exp time: 90.0000
       Rotation axis: Omega
               Omega: 0.0000
                 Chi: -90.0000
                 Phi: 0.0000
                 XTD: 48.1900
              2theta: -20.0000
scan:
    Number of images: 600
               Slice: 0.0000 - 360.0000
         Image width: 0.6000
            Exp time: 90.0000
       Rotation axis: Phi
               Omega: -10.0000
                 Chi: -20.0000
                 Phi: 0.0000
                 XTD: 48.1900
              2theta: -20.0000

;
_diffrn_measurement_device 'Rigaku AFC7'
_diffrn_measurement_method oscillation
_diffrn_radiation_detector 'Saturn724+ CCD'
_diffrn_radiation_monochromator 'Graphite Monochromator'
_diffrn_radiation_source 'Sealed Tube'
_diffrn_radiation_type MoK\a
_diffrn_radiation_wavelength 0.71074
_diffrn_reflns_av_R_equivalents 0.045
_diffrn_reflns_limit_h_max 5
_diffrn_reflns_limit_h_min -3
_diffrn_reflns_limit_k_max 26
_diffrn_reflns_limit_k_min -26
_diffrn_reflns_limit_l_max 36
_diffrn_reflns_limit_l_min -36
_diffrn_reflns_number 10044
_diffrn_reflns_reduction_process 'Lp corrections applied'
_diffrn_reflns_theta_max 28.98
_diffrn_reflns_theta_min 1.52
_diffrn_source_current 34.0000
_diffrn_source_power 1.7000
_diffrn_source_voltage 50.0000
_exptl_absorpt_coefficient_mu 26.58
_exptl_absorpt_correction_T_max 1.0000
_exptl_absorpt_correction_T_min 0.8400
_exptl_absorpt_correction_type multi-scan
_exptl_crystal_colour metalic
_exptl_crystal_density_diffrn 8.573
_exptl_crystal_density_method 'not measured'
_exptl_crystal_description prism-like
_exptl_crystal_F_000 4020
_exptl_crystal_size_max 0.090
_exptl_crystal_size_mid 0.015
_exptl_crystal_size_min 0.015
_refine_diff_density_max 5.866
_refine_diff_density_min -2.437
_refine_ls_goodness_of_fit_ref 1.267
_refine_ls_matrix_type full
_refine_ls_number_parameters 70
_refine_ls_number_reflns 1735
_refine_ls_number_restraints 0
_refine_ls_restrained_S_all 1.267
_refine_ls_R_factor_all 0.061
_refine_ls_R_factor_gt 0.053
_refine_ls_shift/su_max 0.000
_refine_ls_shift/su_mean 0.000
_refine_ls_structure_factor_coef Fsqd
_refine_ls_weighting_details 'calc w=1/[\s^2^(Fo^2^)+(0.0316P)^2^+96.9808P] where P=(Fo^2^+2Fc^2^)/3'
_refine_ls_weighting_scheme calc
_refine_ls_wR_factor_gt 0.104
_refine_ls_wR_factor_ref 0.107
_reflns_number_gt 1570
_reflns_number_total 1735
_reflns_threshold_expression >2sigma(I)
_cod_data_source_file 710046.cff
_cod_data_source_block 0236a_LaGaSb
_cod_depositor_comments
;
The following automatic conversions were performed:
'_exptl_absorpt_correction_type' value 'Multi-scan' changed to
'multi-scan' according to
'/home/saulius/struct/CIF-dictionaries/cif_core.dic' dictionary named
'cif_core.dic' version 2.4.1 from 2010-06-29.

Automatic conversion script
Id: cif_fix_enum 1555 2011-01-17 13:19:09Z saulius 
;
_cod_original_sg_symbol_H-M Immm
_cod_original_formula_sum 'La12 Ga3.25 Sb24.02'
_cod_database_code 8103052

loop_
_symmetry_equiv_pos_as_xyz
'x, y, z'
'-x, -y, z'
'x, -y, -z'
'-x, y, -z'
'x+1/2, y+1/2, z+1/2'
'-x+1/2, -y+1/2, z+1/2'
'x+1/2, -y+1/2, -z+1/2'
'-x+1/2, y+1/2, -z+1/2'
'-x, -y, -z'
'x, y, -z'
'-x, y, z'
'x, -y, z'
'-x+1/2, -y+1/2, -z+1/2'
'x+1/2, y+1/2, -z+1/2'
'-x+1/2, y+1/2, z+1/2'
'x+1/2, -y+1/2, z+1/2'

loop_
_atom_site_label
_atom_site_type_symbol
_atom_site_symmetry_multiplicity
_atom_site_Wyckoff_symbol
_atom_site_fract_x
_atom_site_fract_y
_atom_site_fract_z
_atom_site_U_iso_or_equiv
_atom_site_adp_type
_atom_site_occupancy
_atom_site_calc_flag
_atom_site_refinement_flags
_atom_site_disorder_assembly
_atom_site_disorder_group
La1 La 8 l 0.0000 0.27799(4) 0.40486(3) 0.0125(2) Uani 1 d S . .
La2 La 8 l 0.0000 0.38880(4) 0.26289(3) 0.01098(19) Uani 1 d S . .
La3 La 4 j 0.5000 0.0000 0.09333(4) 0.0115(3) Uani 1 d S . .
La4 La 4 j 0.5000 0.0000 0.37940(4) 0.0143(3) Uani 1 d S . .
Sb1 Sb 8 l 0.0000 0.11411(5) 0.14096(4) 0.0119(2) Uani 1 d S . .
Sb2 Sb 8 l 0.0000 0.22239(5) 0.28575(4) 0.0127(2) Uani 1 d S . .
Sb3 Sb 8 l 0.0000 0.33352(5) 0.14466(4) 0.0131(2) Uani 1 d S . .
Sb4 Sb 4 i 0.0000 0.0000 0.28757(5) 0.0120(3) Uani 1 d S . .
Sb5 Sb 2 a 0.0000 0.0000 0.0000 0.0121(4) Uani 1 d S . .
Sb6 Sb 4 g 0.0000 0.22978(8) 0.0000 0.0152(3) Uani 1 d S . .
Ga1 Ga 8 m 0.0524(8) 0.0000 0.18974(10) 0.0126(7) Uiso 0.50 d SP . .
Sb7 Sb 8 n 0.0431(6) 0.38464(8) 0.5000 0.0158(4) Uiso 0.50 d SP . .
Ga8 Ga 4 g 0.0000 0.4396(4) 0.0000 0.0109(9) Uiso 0.633(16) d SP . .
Sb8 Sb 8 n 0.033(2) 0.4237(4) 0.0000 0.0109(9) Uiso 0.183(8) d SP . .
Sb9a Sb 8 l 0.0000 0.11289(18) 0.4309(2) 0.0179(3) Uiso 0.72(3) d SP . .
Sb9b Sb 8 l 0.0000 0.1067(5) 0.4211(6) 0.0179(3) Uiso 0.28(3) d SP . .
Sb10 Sb 4 h 0.0000 0.1835(6) 0.5000 0.019(3) Uiso 0.142(7) d SP . .

loop_
_atom_site_aniso_label
_atom_site_aniso_U_11
_atom_site_aniso_U_22
_atom_site_aniso_U_33
_atom_site_aniso_U_23
_atom_site_aniso_U_13
_atom_site_aniso_U_12
La1 0.0132(4) 0.0112(4) 0.0131(4) -0.0002(3) 0.000 0.000
La2 0.0115(4) 0.0106(4) 0.0108(4) -0.0003(3) 0.000 0.000
La3 0.0125(6) 0.0120(5) 0.0099(5) 0.000 0.000 0.000
La4 0.0198(7) 0.0113(5) 0.0119(5) 0.000 0.000 0.000
Sb1 0.0109(5) 0.0120(5) 0.0126(5) 0.0022(3) 0.000 0.000
Sb2 0.0131(5) 0.0121(5) 0.0129(5) -0.0003(3) 0.000 0.000
Sb3 0.0145(5) 0.0137(5) 0.0112(4) 0.0001(3) 0.000 0.000
Sb4 0.0116(7) 0.0146(7) 0.0099(6) 0.000 0.000 0.000
Sb5 0.0116(10) 0.0143(9) 0.0104(9) 0.000 0.000 0.000
Sb6 0.0140(7) 0.0202(7) 0.0113(6) 0.000 0.000 0.000

loop_
_atom_type_symbol
_atom_type_description
_atom_type_scat_dispersion_real
_atom_type_scat_dispersion_imag
_atom_type_scat_source
La La -0.2871 2.4523 'International Tables Vol C Tables 4.2.6.8 and 6.1.1.4'
Ga Ga 0.2307 1.6083 'International Tables Vol C Tables 4.2.6.8 and 6.1.1.4'
Sb Sb -0.5866 1.5461 'International Tables Vol C Tables 4.2.6.8 and 6.1.1.4'

loop_
_geom_angle_atom_site_label_1
_geom_angle_atom_site_label_2
_geom_angle_atom_site_label_3
_geom_angle
_geom_angle_site_symmetry_1
_geom_angle_site_symmetry_3
_geom_angle_publ_flag
Sb10 La1 Sb1 133.33(7) . 13 ?
Sb10 La1 Sb1 133.33(7) . 13_455 ?
Sb1 La1 Sb1 82.75(3) 13 13_455 ?
Sb10 La1 Sb7 75.77(17) . . ?
Sb1 La1 Sb7 80.66(4) 13 . ?
Sb1 La1 Sb7 84.96(4) 13_455 . ?
Sb10 La1 Sb7 75.77(17) . 11 ?
Sb1 La1 Sb7 84.96(4) 13 11 ?
Sb1 La1 Sb7 80.66(4) 13_455 11 ?
Sb7 La1 Sb7 6.47(9) . 11 ?
Sb10 La1 GA9 41.7(2) . . ?
Sb1 La1 GA9 135.58(4) 13 . ?
Sb1 La1 GA9 135.58(4) 13_455 . ?
Sb7 La1 GA9 117.41(12) . . ?
Sb7 La1 GA9 117.41(12) 11 . ?
Sb10 La1 Sb6 50.10(9) . 13 ?
Sb1 La1 Sb6 83.54(2) 13 13 ?
Sb1 La1 Sb6 137.95(4) 13_455 13 ?
Sb7 La1 Sb6 53.61(4) . 13 ?
Sb7 La1 Sb6 58.64(4) 11 13 ?
GA9 La1 Sb6 78.21(10) . 13 ?
Sb10 La1 Sb6 50.10(9) . 13_455 ?
Sb1 La1 Sb6 137.95(4) 13 13_455 ?
Sb1 La1 Sb6 83.54(2) 13_455 13_455 ?
Sb7 La1 Sb6 58.64(5) . 13_455 ?
Sb7 La1 Sb6 53.61(5) 11 13_455 ?
GA9 La1 Sb6 78.21(10) . 13_455 ?
Sb6 La1 Sb6 80.604(19) 13 13_455 ?
Sb10 La1 Sb3 86.09(13) . 13_455 ?
Sb1 La1 Sb3 134.74(3) 13 13_455 ?
Sb1 La1 Sb3 81.49(2) 13_455 13_455 ?
Sb7 La1 Sb3 139.17(5) . 13_455 ?
Sb7 La1 Sb3 133.15(5) 11 13_455 ?
GA9 La1 Sb3 56.10(8) . 13_455 ?
Sb6 La1 Sb3 133.41(4) 13 13_455 ?
Sb6 La1 Sb3 81.59(2) 13_455 13_455 ?
Sb10 La1 Sb3 86.09(13) . 13 ?
Sb1 La1 Sb3 81.49(2) 13 13 ?
Sb1 La1 Sb3 134.74(3) 13_455 13 ?
Sb7 La1 Sb3 133.15(5) . 13 ?
Sb7 La1 Sb3 139.17(5) 11 13 ?
GA9 La1 Sb3 56.10(8) . 13 ?
Sb6 La1 Sb3 81.59(2) 13 13 ?
Sb6 La1 Sb3 133.41(4) 13_455 13 ?
Sb3 La1 Sb3 80.24(3) 13_455 13 ?
Sb10 La1 Sb2 124.83(17) . . ?
Sb1 La1 Sb2 81.79(3) 13 . ?
Sb1 La1 Sb2 81.79(3) 13_455 . ?
Sb7 La1 Sb2 159.18(4) . . ?
Sb7 La1 Sb2 159.18(4) 11 . ?
GA9 La1 Sb2 83.12(12) . . ?
Sb6 La1 Sb2 134.83(2) 13 . ?
Sb6 La1 Sb2 134.83(2) 13_455 . ?
Sb3 La1 Sb2 54.11(2) 13_455 . ?
Sb3 La1 Sb2 54.11(2) 13 . ?
Sb10 La1 Sb9 46.5(3) . . ?
Sb1 La1 Sb9 133.83(12) 13 . ?
Sb1 La1 Sb9 133.83(12) 13_455 . ?
Sb7 La1 Sb9 122.2(3) . . ?
Sb7 La1 Sb9 122.2(3) 11 . ?
GA9 La1 Sb9 4.8(2) . . ?
Sb6 La1 Sb9 81.8(2) 13 . ?
Sb6 La1 Sb9 81.8(2) 13_455 . ?
Sb3 La1 Sb9 53.17(18) 13_455 . ?
Sb3 La1 Sb9 53.17(18) 13 . ?
Sb2 La1 Sb9 78.3(3) . . ?
Ga1 La2 Ga1 74.81(10) 13 14_455 ?
Ga1 La2 Sb2 127.10(4) 13 . ?
Ga1 La2 Sb2 127.10(4) 14_455 . ?
Ga1 La2 Sb2 177.05(5) 13 13_455 ?
Ga1 La2 Sb2 102.29(5) 14_455 13_455 ?
Sb2 La2 Sb2 55.02(2) . 13_455 ?
Ga1 La2 Sb2 102.29(5) 13 13 ?
Ga1 La2 Sb2 177.05(5) 14_455 13 ?
Sb2 La2 Sb2 55.02(2) . 13 ?
Sb2 La2 Sb2 80.62(3) 13_455 13 ?
Ga1 La2 Sb3 126.87(5) 13 . ?
Ga1 La2 Sb3 126.87(5) 14_455 . ?
Sb2 La2 Sb3 81.54(3) . . ?
Sb2 La2 Sb3 54.44(2) 13_455 . ?
Sb2 La2 Sb3 54.44(2) 13 . ?
Ga1 La2 Sb1 46.90(4) 13 13 ?
Ga1 La2 Sb1 95.64(6) 14_455 13 ?
Sb2 La2 Sb1 80.96(3) . 13 ?
Sb2 La2 Sb1 134.66(3) 13_455 13 ?
Sb2 La2 Sb1 82.55(2) 13 13 ?
Sb3 La2 Sb1 135.888(19) . 13 ?
Ga1 La2 Sb1 95.64(6) 13 13_455 ?
Ga1 La2 Sb1 46.90(4) 14_455 13_455 ?
Sb2 La2 Sb1 80.96(3) . 13_455 ?
Sb2 La2 Sb1 82.55(2) 13_455 13_455 ?
Sb2 La2 Sb1 134.66(3) 13 13_455 ?
Sb3 La2 Sb1 135.888(19) . 13_455 ?
Sb1 La2 Sb1 80.09(3) 13 13_455 ?
Ga1 La2 Sb4 47.20(5) 13 13 ?
Ga1 La2 Sb4 95.85(5) 14_455 13 ?
Sb2 La2 Sb4 135.605(16) . 13 ?
Sb2 La2 Sb4 133.43(4) 13_455 13 ?
Sb2 La2 Sb4 81.676(19) 13 13 ?
Sb3 La2 Sb4 80.38(3) . 13 ?
Sb1 La2 Sb4 84.52(2) 13 13 ?
Sb1 La2 Sb4 137.08(3) 13_455 13 ?
Ga1 La2 Sb4 95.85(5) 13 13_455 ?
Ga1 La2 Sb4 47.20(5) 14_455 13_455 ?
Sb2 La2 Sb4 135.605(16) . 13_455 ?
Sb2 La2 Sb4 81.676(19) 13_455 13_455 ?
Sb2 La2 Sb4 133.43(4) 13 13_455 ?
Sb3 La2 Sb4 80.38(3) . 13_455 ?
Sb1 La2 Sb4 137.08(3) 13 13_455 ?
Sb1 La2 Sb4 84.52(2) 13_455 13_455 ?
Sb4 La2 Sb4 80.06(2) 13 13_455 ?
Ga1 La2 Ga1 5.93(9) 13 14 ?
Ga1 La2 Ga1 80.74(4) 14_455 14 ?
Sb2 La2 Ga1 123.53(4) . 14 ?
Sb2 La2 Ga1 176.94(5) 13_455 14 ?
Sb2 La2 Ga1 96.35(5) 13 14 ?
Sb3 La2 Ga1 123.32(5) . 14 ?
Sb1 La2 Ga1 44.82(4) 13 14 ?
Sb1 La2 Ga1 100.00(5) 13_455 14 ?
Sb4 La2 Ga1 45.10(5) 13 14 ?
Sb4 La2 Ga1 100.19(4) 13_455 14 ?
Ga1 La2 Ga1 80.74(4) 13 13_455 ?
Ga1 La2 Ga1 5.93(9) 14_455 13_455 ?
Sb2 La2 Ga1 123.53(4) . 13_455 ?
Sb2 La2 Ga1 96.35(5) 13_455 13_455 ?
Sb2 La2 Ga1 176.94(5) 13 13_455 ?
Sb3 La2 Ga1 123.32(5) . 13_455 ?
Sb1 La2 Ga1 100.00(5) 13 13_455 ?
Sb1 La2 Ga1 44.82(4) 13_455 13_455 ?
Sb4 La2 Ga1 100.19(4) 13 13_455 ?
Sb4 La2 Ga1 45.10(5) 13_455 13_455 ?
Ga1 La2 Ga1 86.67(9) 14 13_455 ?
Ga1 La3 Ga1 73.79(12) 2_655 . ?
Ga1 La3 Sb5 176.00(6) 2_655 . ?
Ga1 La3 Sb5 102.21(6) . . ?
Ga1 La3 Sb5 102.21(6) 2_655 1_655 ?
Ga1 La3 Sb5 176.00(6) . 1_655 ?
Sb5 La3 Sb5 81.79(3) . 1_655 ?
Ga1 La3 Sb1 46.57(3) 2_655 1_655 ?
Ga1 La3 Sb1 94.76(5) . 1_655 ?
Sb5 La3 Sb1 134.89(2) . 1_655 ?
Sb5 La3 Sb1 82.279(15) 1_655 1_655 ?
Ga1 La3 Sb1 94.76(5) 2_655 2 ?
Ga1 La3 Sb1 46.57(3) . 2 ?
Sb5 La3 Sb1 82.279(15) . 2 ?
Sb5 La3 Sb1 134.89(2) 1_655 2 ?
Sb1 La3 Sb1 135.58(5) 1_655 2 ?
Ga1 La3 Sb1 46.57(3) 2_655 2_655 ?
Ga1 La3 Sb1 94.76(5) . 2_655 ?
Sb5 La3 Sb1 134.89(2) . 2_655 ?
Sb5 La3 Sb1 82.279(15) 1_655 2_655 ?
Sb1 La3 Sb1 83.74(3) 1_655 2_655 ?
Sb1 La3 Sb1 79.82(2) 2 2_655 ?
Ga1 La3 Sb1 94.76(5) 2_655 . ?
Ga1 La3 Sb1 46.57(3) . . ?
Sb5 La3 Sb1 82.279(15) . . ?
Sb5 La3 Sb1 134.89(2) 1_655 . ?
Sb1 La3 Sb1 79.82(2) 1_655 . ?
Sb1 La3 Sb1 83.74(3) 2 . ?
Sb1 La3 Sb1 135.58(5) 2_655 . ?
Ga1 La3 Sb7 128.57(5) 2_655 15_544 ?
Ga1 La3 Sb7 123.86(5) . 15_544 ?
Sb5 La3 Sb7 53.55(4) . 15_544 ?
Sb5 La3 Sb7 58.54(4) 1_655 15_544 ?
Sb1 La3 Sb7 139.74(5) 1_655 15_544 ?
Sb1 La3 Sb7 78.16(4) 2 15_544 ?
Sb1 La3 Sb7 82.28(4) 2_655 15_544 ?
Sb1 La3 Sb7 133.82(5) . 15_544 ?
Ga1 La3 Sb7 123.86(5) 2_655 5_544 ?
Ga1 La3 Sb7 128.57(5) . 5_544 ?
Sb5 La3 Sb7 58.54(4) . 5_544 ?
Sb5 La3 Sb7 53.55(4) 1_655 5_544 ?
Sb1 La3 Sb7 133.82(5) 1_655 5_544 ?
Sb1 La3 Sb7 82.28(4) 2 5_544 ?
Sb1 La3 Sb7 78.16(4) 2_655 5_544 ?
Sb1 La3 Sb7 139.74(5) . 5_544 ?
Sb7 La3 Sb7 6.32(9) 15_544 5_544 ?
Ga1 La3 Sb7 123.86(5) 2_655 7 ?
Ga1 La3 Sb7 128.57(5) . 7 ?
Sb5 La3 Sb7 58.54(4) . 7 ?
Sb5 La3 Sb7 53.55(4) 1_655 7 ?
Sb1 La3 Sb7 78.16(4) 1_655 7 ?
Sb1 La3 Sb7 139.74(5) 2 7 ?
Sb1 La3 Sb7 133.82(5) 2_655 7 ?
Sb1 La3 Sb7 82.28(4) . 7 ?
Sb7 La3 Sb7 84.85(5) 15_544 7 ?
Sb7 La3 Sb7 84.50(5) 5_544 7 ?
Ga1 La3 Sb7 128.57(5) 2_655 13 ?
Ga1 La3 Sb7 123.86(5) . 13 ?
Sb5 La3 Sb7 53.55(4) . 13 ?
Sb5 La3 Sb7 58.54(4) 1_655 13 ?
Sb1 La3 Sb7 82.28(4) 1_655 13 ?
Sb1 La3 Sb7 133.82(5) 2 13 ?
Sb1 La3 Sb7 139.74(5) 2_655 13 ?
Sb1 La3 Sb7 78.16(4) . 13 ?
Sb7 La3 Sb7 84.50(5) 15_544 13 ?
Sb7 La3 Sb7 84.85(5) 5_544 13 ?
Sb7 La3 Sb7 6.32(9) 7 13 ?
Sb9 La4 Sb9 84.5(4) 1_655 . ?
Sb9 La4 Sb9 139.5(5) 1_655 2 ?
Sb9 La4 Sb9 81.69(17) . 2 ?
Sb9 La4 Sb9 81.69(17) 1_655 2_655 ?
Sb9 La4 Sb9 139.5(5) . 2_655 ?
Sb9 La4 Sb9 84.5(4) 2 2_655 ?
Sb9 La4 Sb4 134.78(15) 1_655 . ?
Sb9 La4 Sb4 79.4(3) . . ?
Sb9 La4 Sb4 79.4(3) 2 . ?
Sb9 La4 Sb4 134.78(15) 2_655 . ?
Sb9 La4 Sb4 79.4(3) 1_655 1_655 ?
Sb9 La4 Sb4 134.78(15) . 1_655 ?
Sb9 La4 Sb4 134.78(15) 2 1_655 ?
Sb9 La4 Sb4 79.4(3) 2_655 1_655 ?
Sb4 La4 Sb4 82.72(4) . 1_655 ?
Sb9 La4 Sb3 54.89(10) 1_655 13 ?
Sb9 La4 Sb3 54.89(10) . 13 ?
Sb9 La4 Sb3 135.11(11) 2 13 ?
Sb9 La4 Sb3 135.11(11) 2_655 13 ?
Sb4 La4 Sb3 81.70(2) . 13 ?
Sb4 La4 Sb3 81.70(2) 1_655 13 ?
Sb9 La4 Sb3 135.11(11) 1_655 14_545 ?
Sb9 La4 Sb3 135.11(11) . 14_545 ?
Sb9 La4 Sb3 54.89(10) 2 14_545 ?
Sb9 La4 Sb3 54.89(10) 2_655 14_545 ?
Sb4 La4 Sb3 81.70(2) . 14_545 ?
Sb4 La4 Sb3 81.70(2) 1_655 14_545 ?
Sb3 La4 Sb3 157.81(5) 13 14_545 ?
Sb9 La4 GA9 3.98(19) 1_655 1_655 ?
Sb9 La4 GA9 81.9(2) . 1_655 ?
Sb9 La4 GA9 135.7(3) 2 1_655 ?
Sb9 La4 GA9 81.93(7) 2_655 1_655 ?
Sb4 La4 GA9 136.52(5) . 1_655 ?
Sb4 La4 GA9 83.34(9) 1_655 1_655 ?
Sb3 La4 GA9 55.60(4) 13 1_655 ?
Sb3 La4 GA9 136.16(4) 14_545 1_655 ?
Sb9 La4 GA9 135.7(3) 1_655 2 ?
Sb9 La4 GA9 81.93(7) . 2 ?
Sb9 La4 GA9 3.98(19) 2 2 ?
Sb9 La4 GA9 81.9(2) 2_655 2 ?
Sb4 La4 GA9 83.34(9) . 2 ?
Sb4 La4 GA9 136.52(5) 1_655 2 ?
Sb3 La4 GA9 136.16(4) 13 2 ?
Sb3 La4 GA9 55.60(4) 14_545 2 ?
GA9 La4 GA9 132.08(18) 1_655 2 ?
Sb9 La4 GA9 81.9(2) 1_655 . ?
Sb9 La4 GA9 3.98(19) . . ?
Sb9 La4 GA9 81.93(7) 2 . ?
Sb9 La4 GA9 135.7(3) 2_655 . ?
Sb4 La4 GA9 83.34(9) . . ?
Sb4 La4 GA9 136.52(5) 1_655 . ?
Sb3 La4 GA9 55.60(4) 13 . ?
Sb3 La4 GA9 136.16(4) 14_545 . ?
GA9 La4 GA9 79.11(13) 1_655 . ?
GA9 La4 GA9 81.90(6) 2 . ?
Sb9 La4 GA9 81.93(7) 1_655 2_655 ?
Sb9 La4 GA9 135.7(3) . 2_655 ?
Sb9 La4 GA9 81.9(2) 2 2_655 ?
Sb9 La4 GA9 3.98(19) 2_655 2_655 ?
Sb4 La4 GA9 136.52(5) . 2_655 ?
Sb4 La4 GA9 83.34(9) 1_655 2_655 ?
Sb3 La4 GA9 136.16(4) 13 2_655 ?
Sb3 La4 GA9 55.60(4) 14_545 2_655 ?
GA9 La4 GA9 81.90(6) 1_655 2_655 ?
GA9 La4 GA9 79.11(13) 2 2_655 ?
GA9 La4 GA9 132.08(18) . 2_655 ?
Ga1 Sb1 Ga1 9.95(15) 2 . ?
Ga1 Sb1 La1 143.60(8) 2 13 ?
Ga1 Sb1 La1 133.65(8) . 13 ?
Ga1 Sb1 La1 133.65(8) 2 13_455 ?
Ga1 Sb1 La1 143.60(8) . 13_455 ?
La1 Sb1 La1 82.75(3) 13 13_455 ?
Ga1 Sb1 La2 70.03(7) 2 13 ?
Ga1 Sb1 La2 63.06(7) . 13 ?
La1 Sb1 La2 82.68(2) 13 13 ?
La1 Sb1 La2 136.31(4) 13_455 13 ?
Ga1 Sb1 La2 63.06(7) 2 13_455 ?
Ga1 Sb1 La2 70.03(7) . 13_455 ?
La1 Sb1 La2 136.31(4) 13 13_455 ?
La1 Sb1 La2 82.68(2) 13_455 13_455 ?
La2 Sb1 La2 80.09(3) 13 13_455 ?
Ga1 Sb1 La3 63.78(7) 2 1_455 ?
Ga1 Sb1 La3 70.70(7) . 1_455 ?
La1 Sb1 La3 135.76(4) 13 1_455 ?
La1 Sb1 La3 82.430(18) 13_455 1_455 ?
La2 Sb1 La3 133.68(4) 13 1_455 ?
La2 Sb1 La3 82.24(2) 13_455 1_455 ?
Ga1 Sb1 La3 70.70(7) 2 . ?
Ga1 Sb1 La3 63.78(7) . . ?
La1 Sb1 La3 82.430(18) 13 . ?
La1 Sb1 La3 135.76(4) 13_455 . ?
La2 Sb1 La3 82.24(2) 13 . ?
La2 Sb1 La3 133.68(4) 13_455 . ?
La3 Sb1 La3 79.82(2) 1_455 . ?
Sb3 Sb2 Sb3 89.97(4) 13 13_455 ?
Sb3 Sb2 Sb2 179.15(5) 13 13_455 ?
Sb3 Sb2 Sb2 90.507(18) 13_455 13_455 ?
Sb3 Sb2 Sb2 90.507(18) 13 13 ?
Sb3 Sb2 Sb2 179.15(5) 13_455 13 ?
Sb2 Sb2 Sb2 89.00(5) 13_455 13 ?
Sb3 Sb2 La2 117.76(3) 13 . ?
Sb3 Sb2 La2 117.76(3) 13_455 . ?
Sb2 Sb2 La2 62.59(3) 13_455 . ?
Sb2 Sb2 La2 62.59(3) 13 . ?
Sb3 Sb2 La2 117.25(4) 13 13_455 ?
Sb3 Sb2 La2 62.82(2) 13_455 13_455 ?
Sb2 Sb2 La2 62.40(3) 13_455 13_455 ?
Sb2 Sb2 La2 116.33(5) 13 13_455 ?
La2 Sb2 La2 124.98(2) . 13_455 ?
Sb3 Sb2 La2 62.82(2) 13 13 ?
Sb3 Sb2 La2 117.25(4) 13_455 13 ?
Sb2 Sb2 La2 116.33(5) 13_455 13 ?
Sb2 Sb2 La2 62.40(3) 13 13 ?
La2 Sb2 La2 124.98(2) . 13 ?
La2 Sb2 La2 80.62(3) 13_455 13 ?
Sb3 Sb2 La1 62.72(3) 13 . ?
Sb3 Sb2 La1 62.72(3) 13_455 . ?
Sb2 Sb2 La1 118.13(4) 13_455 . ?
Sb2 Sb2 La1 118.13(4) 13 . ?
La2 Sb2 La1 81.58(3) . . ?
La2 Sb2 La1 125.54(3) 13_455 . ?
La2 Sb2 La1 125.54(3) 13 . ?
Sb9 Sb3 Sb9 91.2(3) 13_455 13 ?
Sb9 Sb3 Sb2 177.7(3) 13_455 13 ?
Sb9 Sb3 Sb2 89.35(15) 13 13 ?
Sb9 Sb3 Sb2 89.35(15) 13_455 13_455 ?
Sb9 Sb3 Sb2 177.7(3) 13 13_455 ?
Sb2 Sb3 Sb2 89.97(4) 13 13_455 ?
Sb9 Sb3 GA9 5.0(2) 13_455 13_455 ?
Sb9 Sb3 GA9 89.3(2) 13 13_455 ?
Sb2 Sb3 GA9 177.34(12) 13 13_455 ?
Sb2 Sb3 GA9 91.51(6) 13_455 13_455 ?
Sb9 Sb3 GA9 89.3(2) 13_455 13 ?
Sb9 Sb3 GA9 5.0(2) 13 13 ?
Sb2 Sb3 GA9 91.51(6) 13 13 ?
Sb2 Sb3 GA9 177.34(12) 13_455 13 ?
GA9 Sb3 GA9 86.93(12) 13_455 13 ?
Sb9 Sb3 La4 60.39(19) 13_455 13 ?
Sb9 Sb3 La4 60.39(19) 13 13 ?
Sb2 Sb3 La4 118.08(3) 13 13 ?
Sb2 Sb3 La4 118.08(3) 13_455 13 ?
GA9 Sb3 La4 63.03(7) 13_455 13 ?
GA9 Sb3 La4 63.03(7) 13 13 ?
Sb9 Sb3 La2 115.0(3) 13_455 . ?
Sb9 Sb3 La2 115.0(3) 13 . ?
Sb2 Sb3 La2 62.74(3) 13 . ?
Sb2 Sb3 La2 62.74(3) 13_455 . ?
GA9 Sb3 La2 119.91(12) 13_455 . ?
GA9 Sb3 La2 119.91(12) 13 . ?
La4 Sb3 La2 82.08(3) 13 . ?
Sb9 Sb3 La1 64.2(2) 13_455 13_455 ?
Sb9 Sb3 La1 119.1(3) 13 13_455 ?
Sb2 Sb3 La1 117.37(4) 13 13_455 ?
Sb2 Sb3 La1 63.17(2) 13_455 13_455 ?
GA9 Sb3 La1 61.51(7) 13_455 13_455 ?
GA9 Sb3 La1 114.17(12) 13 13_455 ?
La4 Sb3 La1 124.53(3) 13 13_455 ?
La2 Sb3 La1 125.91(3) . 13_455 ?
Sb9 Sb3 La1 119.1(3) 13_455 13 ?
Sb9 Sb3 La1 64.2(2) 13 13 ?
Sb2 Sb3 La1 63.17(2) 13 13 ?
Sb2 Sb3 La1 117.37(4) 13_455 13 ?
GA9 Sb3 La1 114.17(12) 13_455 13 ?
GA9 Sb3 La1 61.51(7) 13 13 ?
La4 Sb3 La1 124.53(3) 13 13 ?
La2 Sb3 La1 125.91(3) . 13 ?
La1 Sb3 La1 80.24(3) 13_455 13 ?
Ga1 Sb4 Ga1 9.89(15) . 2 ?
Ga1 Sb4 La4 133.70(8) . . ?
Ga1 Sb4 La4 143.58(8) 2 . ?
Ga1 Sb4 La4 143.58(8) . 1_455 ?
Ga1 Sb4 La4 133.70(8) 2 1_455 ?
La4 Sb4 La4 82.72(4) . 1_455 ?
Ga1 Sb4 La2 69.85(6) . 14_445 ?
Ga1 Sb4 La2 62.91(6) 2 14_445 ?
La4 Sb4 La2 136.58(2) . 14_445 ?
La4 Sb4 La2 82.895(17) 1_455 14_445 ?
Ga1 Sb4 La2 62.91(6) . 13 ?
Ga1 Sb4 La2 69.85(6) 2 13 ?
La4 Sb4 La2 82.895(17) . 13 ?
La4 Sb4 La2 136.58(2) 1_455 13 ?
La2 Sb4 La2 132.66(5) 14_445 13 ?
Ga1 Sb4 La2 69.85(6) . 13_455 ?
Ga1 Sb4 La2 62.91(6) 2 13_455 ?
La4 Sb4 La2 136.58(2) . 13_455 ?
La4 Sb4 La2 82.895(17) 1_455 13_455 ?
La2 Sb4 La2 81.39(3) 14_445 13_455 ?
La2 Sb4 La2 80.06(2) 13 13_455 ?
Ga1 Sb4 La2 62.91(6) . 14_545 ?
Ga1 Sb4 La2 69.85(6) 2 14_545 ?
La4 Sb4 La2 82.895(17) . 14_545 ?
La4 Sb4 La2 136.58(2) 1_455 14_545 ?
La2 Sb4 La2 80.06(2) 14_445 14_545 ?
La2 Sb4 La2 81.39(3) 13 14_545 ?
La2 Sb4 La2 132.66(5) 13_455 14_545 ?
Sb7 Sb5 Sb7 180.00(9) 13 5_444 ?
Sb7 Sb5 Sb7 98.03(9) 13 15_544 ?
Sb7 Sb5 Sb7 81.97(9) 5_444 15_544 ?
Sb7 Sb5 Sb7 81.97(9) 13 7_455 ?
Sb7 Sb5 Sb7 98.03(9) 5_444 7_455 ?
Sb7 Sb5 Sb7 180.00(9) 15_544 7_455 ?
Sb7 Sb5 Sb7 4.94(7) 13 7 ?
Sb7 Sb5 Sb7 175.06(7) 5_444 7 ?
Sb7 Sb5 Sb7 93.09(4) 15_544 7 ?
Sb7 Sb5 Sb7 86.91(4) 7_455 7 ?
Sb7 Sb5 Sb7 175.06(7) 13 15_444 ?
Sb7 Sb5 Sb7 4.94(7) 5_444 15_444 ?
Sb7 Sb5 Sb7 86.91(4) 15_544 15_444 ?
Sb7 Sb5 Sb7 93.09(4) 7_455 15_444 ?
Sb7 Sb5 Sb7 180.00(8) 7 15_444 ?
Sb7 Sb5 Sb7 93.09(4) 13 5_544 ?
Sb7 Sb5 Sb7 86.91(4) 5_444 5_544 ?
Sb7 Sb5 Sb7 4.94(7) 15_544 5_544 ?
Sb7 Sb5 Sb7 175.06(7) 7_455 5_544 ?
Sb7 Sb5 Sb7 88.15(8) 7 5_544 ?
Sb7 Sb5 Sb7 91.85(8) 15_444 5_544 ?
Sb7 Sb5 Sb7 86.91(4) 13 13_455 ?
Sb7 Sb5 Sb7 93.09(4) 5_444 13_455 ?
Sb7 Sb5 Sb7 175.06(7) 15_544 13_455 ?
Sb7 Sb5 Sb7 4.94(7) 7_455 13_455 ?
Sb7 Sb5 Sb7 91.85(8) 7 13_455 ?
Sb7 Sb5 Sb7 88.15(8) 15_444 13_455 ?
Sb7 Sb5 Sb7 180.00(4) 5_544 13_455 ?
Sb7 Sb5 La3 115.43(2) 13 9 ?
Sb7 Sb5 La3 64.57(2) 5_444 9 ?
Sb7 Sb5 La3 115.43(2) 15_544 9 ?
Sb7 Sb5 La3 64.57(2) 7_455 9 ?
Sb7 Sb5 La3 118.06(2) 7 9 ?
Sb7 Sb5 La3 61.94(2) 15_444 9 ?
Sb7 Sb5 La3 118.06(2) 5_544 9 ?
Sb7 Sb5 La3 61.94(2) 13_455 9 ?
Sb7 Sb5 La3 64.57(2) 13 . ?
Sb7 Sb5 La3 115.43(2) 5_444 . ?
Sb7 Sb5 La3 64.57(2) 15_544 . ?
Sb7 Sb5 La3 115.43(2) 7_455 . ?
Sb7 Sb5 La3 61.94(2) 7 . ?
Sb7 Sb5 La3 118.06(2) 15_444 . ?
Sb7 Sb5 La3 61.94(2) 5_544 . ?
Sb7 Sb5 La3 118.06(2) 13_455 . ?
La3 Sb5 La3 180.00(3) 9 . ?
Sb7 Sb5 La3 64.57(2) 13 9_655 ?
Sb7 Sb5 La3 115.43(2) 5_444 9_655 ?
Sb7 Sb5 La3 64.57(2) 15_544 9_655 ?
Sb7 Sb5 La3 115.43(2) 7_455 9_655 ?
Sb7 Sb5 La3 61.94(2) 7 9_655 ?
Sb7 Sb5 La3 118.06(2) 15_444 9_655 ?
Sb7 Sb5 La3 61.94(2) 5_544 9_655 ?
Sb7 Sb5 La3 118.06(2) 13_455 9_655 ?
La3 Sb5 La3 81.79(3) 9 9_655 ?
La3 Sb5 La3 98.21(3) . 9_655 ?
Sb7 Sb5 La3 115.43(2) 13 1_455 ?
Sb7 Sb5 La3 64.57(2) 5_444 1_455 ?
Sb7 Sb5 La3 115.43(2) 15_544 1_455 ?
Sb7 Sb5 La3 64.57(2) 7_455 1_455 ?
Sb7 Sb5 La3 118.06(2) 7 1_455 ?
Sb7 Sb5 La3 61.94(2) 15_444 1_455 ?
Sb7 Sb5 La3 118.06(2) 5_544 1_455 ?
Sb7 Sb5 La3 61.94(2) 13_455 1_455 ?
La3 Sb5 La3 98.21(3) 9 1_455 ?
La3 Sb5 La3 81.79(3) . 1_455 ?
La3 Sb5 La3 180.00(3) 9_655 1_455 ?
Sb10 Sb6 Sb10 103.4(4) 13 13_455 ?
Sb10 Sb6 Sb7 169.54(19) 13 7_455 ?
Sb10 Sb6 Sb7 87.10(19) 13_455 7_455 ?
Sb10 Sb6 Sb7 87.10(19) 13 13 ?
Sb10 Sb6 Sb7 169.54(19) 13_455 13 ?
Sb7 Sb6 Sb7 82.44(9) 7_455 13 ?
Sb10 Sb6 Sb7 174.48(19) 13 13_455 ?
Sb10 Sb6 Sb7 82.16(18) 13_455 13_455 ?
Sb7 Sb6 Sb7 4.94(7) 7_455 13_455 ?
Sb7 Sb6 Sb7 87.38(6) 13 13_455 ?
Sb10 Sb6 Sb7 82.16(19) 13 7 ?
Sb10 Sb6 Sb7 174.48(19) 13_455 7 ?
Sb7 Sb6 Sb7 87.38(6) 7_455 7 ?
Sb7 Sb6 Sb7 4.94(7) 13 7 ?
Sb7 Sb6 Sb7 92.32(9) 13_455 7 ?
Sb10 Sb6 La1 122.41(8) 13 6_454 ?
Sb10 Sb6 La1 61.37(9) 13_455 6_454 ?
Sb7 Sb6 La1 62.57(3) 7_455 6_454 ?
Sb7 Sb6 La1 113.06(4) 13 6_454 ?
Sb7 Sb6 La1 60.11(3) 13_455 6_454 ?
Sb7 Sb6 La1 115.77(4) 7 6_454 ?
Sb10 Sb6 La1 61.37(9) 13 13 ?
Sb10 Sb6 La1 122.41(8) 13_455 13 ?
Sb7 Sb6 La1 113.06(4) 7_455 13 ?
Sb7 Sb6 La1 62.57(3) 13 13 ?
Sb7 Sb6 La1 115.77(4) 13_455 13 ?
Sb7 Sb6 La1 60.11(3) 7 13 ?
La1 Sb6 La1 174.75(6) 6_454 13 ?
Sb10 Sb6 La1 122.41(8) 13 13_455 ?
Sb10 Sb6 La1 61.37(9) 13_455 13_455 ?
Sb7 Sb6 La1 62.57(3) 7_455 13_455 ?
Sb7 Sb6 La1 113.06(4) 13 13_455 ?
Sb7 Sb6 La1 60.11(3) 13_455 13_455 ?
Sb7 Sb6 La1 115.77(4) 7 13_455 ?
La1 Sb6 La1 99.15(2) 6_454 13_455 ?
La1 Sb6 La1 80.604(19) 13 13_455 ?
Sb10 Sb6 La1 61.37(9) 13 6_554 ?
Sb10 Sb6 La1 122.41(8) 13_455 6_554 ?
Sb7 Sb6 La1 113.06(4) 7_455 6_554 ?
Sb7 Sb6 La1 62.57(3) 13 6_554 ?
Sb7 Sb6 La1 115.77(4) 13_455 6_554 ?
Sb7 Sb6 La1 60.11(3) 7 6_554 ?
La1 Sb6 La1 80.604(19) 6_454 6_554 ?
La1 Sb6 La1 99.15(2) 13 6_554 ?
La1 Sb6 La1 174.75(6) 13_455 6_554 ?
Ga1 Ga1 Sb1 85.02(8) 2 2 ?
Ga1 Ga1 Sb1 85.02(7) 2 . ?
Sb1 Ga1 Sb1 119.03(11) 2 . ?
Ga1 Ga1 Sb4 85.06(7) 2 . ?
Sb1 Ga1 Sb4 119.38(6) 2 . ?
Sb1 Ga1 Sb4 119.38(6) . . ?
Ga1 Ga1 La2 127.40(5) 2 13 ?
Sb1 Ga1 La2 147.57(12) 2 13 ?
Sb1 Ga1 La2 70.05(4) . 13 ?
Sb4 Ga1 La2 69.89(6) . 13 ?
Ga1 Ga1 La2 127.40(5) 2 14_545 ?
Sb1 Ga1 La2 70.05(4) 2 14_545 ?
Sb1 Ga1 La2 147.57(12) . 14_545 ?
Sb4 Ga1 La2 69.89(6) . 14_545 ?
La2 Ga1 La2 86.90(8) 13 14_545 ?
Ga1 Ga1 La3 126.90(6) 2 . ?
Sb1 Ga1 La3 69.65(6) 2 . ?
Sb1 Ga1 La3 69.65(6) . . ?
Sb4 Ga1 La3 148.05(13) . . ?
La2 Ga1 La3 87.32(7) 13 . ?
La2 Ga1 La3 87.32(7) 14_545 . ?
Ga1 Ga1 La2 46.67(5) 2 14_445 ?
Sb1 Ga1 La2 65.15(5) 2 14_445 ?
Sb1 Ga1 La2 131.69(12) . 14_445 ?
Sb4 Ga1 La2 65.05(6) . 14_445 ?
La2 Ga1 La2 134.84(9) 13 14_445 ?
La2 Ga1 La2 80.74(4) 14_545 14_445 ?
La3 Ga1 La2 134.68(5) . 14_445 ?
Ga1 Ga1 La2 46.67(4) 2 13_455 ?
Sb1 Ga1 La2 131.69(12) 2 13_455 ?
Sb1 Ga1 La2 65.15(5) . 13_455 ?
Sb4 Ga1 La2 65.05(6) . 13_455 ?
La2 Ga1 La2 80.74(4) 13 13_455 ?
La2 Ga1 La2 134.84(9) 14_545 13_455 ?
La3 Ga1 La2 134.68(5) . 13_455 ?
La2 Ga1 La2 78.06(7) 14_445 13_455 ?
Ga1 Ga1 La3 47.19(5) 2 1_455 ?
Sb1 Ga1 La3 64.81(6) 2 1_455 ?
Sb1 Ga1 La3 64.81(6) . 1_455 ?
Sb4 Ga1 La3 132.25(12) . 1_455 ?
La2 Ga1 La3 134.79(4) 13 1_455 ?
La2 Ga1 La3 134.79(4) 14_545 1_455 ?
La3 Ga1 La3 79.71(6) . 1_455 ?
La2 Ga1 La3 78.50(7) 14_445 1_455 ?
La2 Ga1 La3 78.50(7) 13_455 1_455 ?
Sb7 Sb7 Sb6 131.22(5) 11 13 ?
Sb7 Sb7 Sb5 130.99(4) 11 5 ?
Sb6 Sb7 Sb5 97.79(8) 13 5 ?
Sb7 Sb7 Sb6 43.84(5) 11 13_455 ?
Sb6 Sb7 Sb6 87.38(6) 13 13_455 ?
Sb5 Sb7 Sb6 174.83(8) 5 13_455 ?
Sb7 Sb7 Sb5 44.07(3) 11 5_455 ?
Sb6 Sb7 Sb5 175.29(8) 13 5_455 ?
Sb5 Sb7 Sb5 86.91(4) 5 5_455 ?
Sb6 Sb7 Sb5 87.91(7) 13_455 5_455 ?
Sb7 Sb7 La1 86.77(5) 11 . ?
Sb6 Sb7 La1 63.82(3) 13 . ?
Sb5 Sb7 La1 121.13(5) 5 . ?
Sb6 Sb7 La1 61.24(3) 13_455 . ?
Sb5 Sb7 La1 113.69(5) 5_455 . ?
Sb7 Sb7 La1 86.77(5) 11 10_556 ?
Sb6 Sb7 La1 63.82(3) 13 10_556 ?
Sb5 Sb7 La1 121.13(5) 5 10_556 ?
Sb6 Sb7 La1 61.24(3) 13_455 10_556 ?
Sb5 Sb7 La1 113.69(5) 5_455 10_556 ?
La1 Sb7 La1 100.66(5) . 10_556 ?
Sb7 Sb7 La3 86.84(4) 11 5_455 ?
Sb6 Sb7 La3 122.82(5) 13 5_455 ?
Sb5 Sb7 La3 61.88(3) 5 5_455 ?
Sb6 Sb7 La3 115.21(6) 13_455 5_455 ?
Sb5 Sb7 La3 59.52(3) 5_455 5_455 ?
La1 Sb7 La3 173.03(8) . 5_455 ?
La1 Sb7 La3 81.73(2) 10_556 5_455 ?
Sb7 Sb7 La3 86.84(4) 11 13 ?
Sb6 Sb7 La3 122.82(5) 13 13 ?
Sb5 Sb7 La3 61.88(3) 5 13 ?
Sb6 Sb7 La3 115.21(6) 13_455 13 ?
Sb5 Sb7 La3 59.52(3) 5_455 13 ?
La1 Sb7 La3 81.73(2) . 13 ?
La1 Sb7 La3 173.03(8) 10_556 13 ?
La3 Sb7 La3 95.15(5) 5_455 13 ?
Ga8 Ga8 Sb8 3.0(2) 9_565 3_565 ?
Ga8 Ga8 Sb8 3.0(2) 9_565 9_565 ?
Sb8 Ga8 Sb8 6.0(4) 3_565 9_565 ?
Ga8 Ga8 GA9 110.00(16) 9_565 6_454 ?
Sb8 Ga8 GA9 112.3(2) 3_565 6_454 ?
Sb8 Ga8 GA9 107.7(2) 9_565 6_454 ?
Ga8 Ga8 GA9 110.00(16) 9_565 13 ?
Sb8 Ga8 GA9 107.7(2) 3_565 13 ?
Sb8 Ga8 GA9 112.3(2) 9_565 13 ?
GA9 Ga8 GA9 140.0(3) 6_454 13 ?
Ga8 Ga8 GA9 110.00(16) 9_565 13_455 ?
Sb8 Ga8 GA9 112.3(2) 3_565 13_455 ?
Sb8 Ga8 GA9 107.7(2) 9_565 13_455 ?
GA9 Ga8 GA9 75.2(2) 6_454 13_455 ?
GA9 Ga8 GA9 91.20(16) 13 13_455 ?
Ga8 Ga8 GA9 110.00(16) 9_565 6_554 ?
Sb8 Ga8 GA9 107.7(2) 3_565 6_554 ?
Sb8 Ga8 GA9 112.3(2) 9_565 6_554 ?
GA9 Ga8 GA9 91.20(16) 6_454 6_554 ?
GA9 Ga8 GA9 75.2(2) 13 6_554 ?
GA9 Ga8 GA9 140.0(3) 13_455 6_554 ?
Ga8 Ga8 Sb9 106.8(2) 9_565 13 ?
Sb8 Ga8 Sb9 104.7(3) 3_565 13 ?
Sb8 Ga8 Sb9 108.9(3) 9_565 13 ?
GA9 Ga8 Sb9 143.0(4) 6_454 13 ?
GA9 Ga8 Sb9 4.83(19) 13 13 ?
GA9 Ga8 Sb9 89.0(2) 13_455 13 ?
GA9 Ga8 Sb9 79.6(4) 6_554 13 ?
Ga8 Ga8 Sb9 106.8(2) 9_565 6_454 ?
Sb8 Ga8 Sb9 108.9(3) 3_565 6_454 ?
Sb8 Ga8 Sb9 104.7(3) 9_565 6_454 ?
GA9 Ga8 Sb9 4.83(19) 6_454 6_454 ?
GA9 Ga8 Sb9 143.0(4) 13 6_454 ?
GA9 Ga8 Sb9 79.6(4) 13_455 6_454 ?
GA9 Ga8 Sb9 89.0(2) 6_554 6_454 ?
Sb9 Ga8 Sb9 146.4(5) 13 6_454 ?
Ga8 Ga8 Sb9 106.8(2) 9_565 13_455 ?
Sb8 Ga8 Sb9 108.9(3) 3_565 13_455 ?
Sb8 Ga8 Sb9 104.7(3) 9_565 13_455 ?
GA9 Ga8 Sb9 79.6(4) 6_454 13_455 ?
GA9 Ga8 Sb9 89.0(2) 13 13_455 ?
GA9 Ga8 Sb9 4.83(19) 13_455 13_455 ?
GA9 Ga8 Sb9 143.0(4) 6_554 13_455 ?
Sb9 Ga8 Sb9 86.5(3) 13 13_455 ?
Sb9 Ga8 Sb9 84.0(5) 6_454 13_455 ?
Ga8 Ga8 Sb9 106.8(2) 9_565 6_554 ?
Sb8 Ga8 Sb9 104.7(3) 3_565 6_554 ?
Sb8 Ga8 Sb9 108.9(3) 9_565 6_554 ?
GA9 Ga8 Sb9 89.0(2) 6_454 6_554 ?
GA9 Ga8 Sb9 79.6(4) 13 6_554 ?
GA9 Ga8 Sb9 143.0(4) 13_455 6_554 ?
GA9 Ga8 Sb9 4.83(19) 6_554 6_554 ?
Sb9 Ga8 Sb9 84.0(5) 13 6_554 ?
Sb9 Ga8 Sb9 86.5(3) 6_454 6_554 ?
Sb9 Ga8 Sb9 146.4(5) 13_455 6_554 ?
Ga8 Ga8 La4 69.75(12) 9_565 13 ?
Sb8 Ga8 La4 69.78(12) 3_565 13 ?
Sb8 Ga8 La4 69.78(12) 9_565 13 ?
GA9 Ga8 La4 133.71(8) 6_454 13 ?
GA9 Ga8 La4 62.98(12) 13 13 ?
GA9 Ga8 La4 62.98(12) 13_455 13 ?
GA9 Ga8 La4 133.71(8) 6_554 13 ?
Sb9 Ga8 La4 58.2(3) 13 13 ?
Sb9 Ga8 La4 136.68(18) 6_454 13 ?
Sb9 Ga8 La4 58.2(3) 13_455 13 ?
Sb9 Ga8 La4 136.68(18) 6_554 13 ?
Ga8 Sb8 GA9 106.9(2) 9_565 13 ?
Ga8 Sb8 GA9 106.9(2) 9_565 6_554 ?
GA9 Sb8 GA9 81.4(4) 13 6_554 ?
Ga8 Sb8 Sb10 139.3(3) 9_565 13 ?
GA9 Sb8 Sb10 47.4(2) 13 13 ?
GA9 Sb8 Sb10 47.4(2) 6_554 13 ?
Ga8 Sb8 Sb9 103.6(3) 9_565 13 ?
GA9 Sb8 Sb9 4.90(19) 13 13 ?
GA9 Sb8 Sb9 85.8(5) 6_554 13 ?
Sb10 Sb8 Sb9 52.2(3) 13 13 ?
Ga8 Sb8 Sb9 103.6(3) 9_565 6_554 ?
GA9 Sb8 Sb9 85.8(5) 13 6_554 ?
GA9 Sb8 Sb9 4.90(19) 6_554 6_554 ?
Sb10 Sb8 Sb9 52.2(3) 13 6_554 ?
Sb9 Sb8 Sb9 90.1(6) 13 6_554 ?
Ga8 Sb8 Sb8 3.0(2) 9_565 3_565 ?
GA9 Sb8 Sb8 104.74(18) 13 3_565 ?
GA9 Sb8 Sb8 104.74(18) 6_554 3_565 ?
Sb10 Sb8 Sb8 136.3(2) 13 3_565 ?
Sb9 Sb8 Sb8 101.6(3) 13 3_565 ?
Sb9 Sb8 Sb8 101.6(3) 6_554 3_565 ?
Ga8 Sb8 Sb8 2.36(15) 9_565 9_565 ?
GA9 Sb8 Sb8 108.7(3) 13 9_565 ?
GA9 Sb8 Sb8 108.7(3) 6_554 9_565 ?
Sb10 Sb8 Sb8 141.6(5) 13 9_565 ?
Sb9 Sb8 Sb8 105.2(3) 13 9_565 ?
Sb9 Sb8 Sb8 105.2(3) 6_554 9_565 ?
Sb8 Sb8 Sb8 5.3(4) 3_565 9_565 ?
Ga8 Sb8 GA9 101.4(3) 9_565 6_454 ?
GA9 Sb8 GA9 151.3(4) 13 6_454 ?
GA9 Sb8 GA9 94.83(17) 6_554 6_454 ?
Sb10 Sb8 GA9 110.6(3) 13 6_454 ?
Sb9 Sb8 GA9 153.6(4) 13 6_454 ?
Sb9 Sb8 GA9 92.0(2) 6_554 6_454 ?
Sb8 Sb8 GA9 103.72(19) 3_565 6_454 ?
Sb8 Sb8 GA9 99.5(4) 9_565 6_454 ?
Ga8 Sb8 GA9 101.4(3) 9_565 13_455 ?
GA9 Sb8 GA9 94.83(17) 13 13_455 ?
GA9 Sb8 GA9 151.3(4) 6_554 13_455 ?
Sb10 Sb8 GA9 110.6(3) 13 13_455 ?
Sb9 Sb8 GA9 92.0(2) 13 13_455 ?
Sb9 Sb8 GA9 153.6(4) 6_554 13_455 ?
Sb8 Sb8 GA9 103.72(19) 3_565 13_455 ?
Sb8 Sb8 GA9 99.5(4) 9_565 13_455 ?
GA9 Sb8 GA9 74.9(3) 6_454 13_455 ?
Ga8 Sb8 Sb10 129.5(4) 9_565 13_455 ?
GA9 Sb8 Sb10 110.7(2) 13 13_455 ?
GA9 Sb8 Sb10 110.7(2) 6_554 13_455 ?
Sb10 Sb8 Sb10 91.2(4) 13 13_455 ?
Sb9 Sb8 Sb10 111.3(2) 13 13_455 ?
Sb9 Sb8 Sb10 111.3(2) 6_554 13_455 ?
Sb8 Sb8 Sb10 132.5(2) 3_565 13_455 ?
Sb8 Sb8 Sb10 127.2(5) 9_565 13_455 ?
GA9 Sb8 Sb10 44.05(17) 6_454 13_455 ?
GA9 Sb8 Sb10 44.05(17) 13_455 13_455 ?
Ga8 Sb8 Sb9 98.6(3) 9_565 6_454 ?
GA9 Sb8 Sb9 154.4(4) 13 6_454 ?
GA9 Sb8 Sb9 92.1(3) 6_554 6_454 ?
Sb10 Sb8 Sb9 111.4(3) 13 6_454 ?
Sb9 Sb8 Sb9 157.3(5) 13 6_454 ?
Sb9 Sb8 Sb9 89.0(4) 6_554 6_454 ?
Sb8 Sb8 Sb9 100.8(3) 3_565 6_454 ?
Sb8 Sb8 Sb9 96.9(4) 9_565 6_454 ?
GA9 Sb8 Sb9 4.69(19) 6_454 6_454 ?
GA9 Sb8 Sb9 79.1(4) 13_455 6_454 ?
Sb10 Sb8 Sb9 48.7(3) 13_455 6_454 ?
Sb10 GA9 Sb8 68.4(3) . 13 ?
Sb10 GA9 Sb8 68.4(3) . 7_455 ?
Sb8 GA9 Sb8 91.1(3) 13 7_455 ?
Sb10 GA9 Ga8 73.7(2) . 13 ?
Sb8 GA9 Ga8 5.57(14) 13 13 ?
Sb8 GA9 Ga8 91.43(19) 7_455 13 ?
Sb10 GA9 Ga8 73.7(2) . 13_455 ?
Sb8 GA9 Ga8 91.43(19) 13 13_455 ?
Sb8 GA9 Ga8 5.57(14) 7_455 13_455 ?
Ga8 GA9 Ga8 91.20(16) 13 13_455 ?
Sb10 GA9 Sb8 70.0(2) . 7 ?
Sb8 GA9 Sb8 3.7(3) 13 7 ?
Sb8 GA9 Sb8 94.83(17) 7_455 7 ?
Ga8 GA9 Sb8 6.51(16) 13 7 ?
Ga8 GA9 Sb8 95.1(2) 13_455 7 ?
Sb10 GA9 Sb8 70.0(2) . 13_455 ?
Sb8 GA9 Sb8 94.83(17) 13 13_455 ?
Sb8 GA9 Sb8 3.7(3) 7_455 13_455 ?
Ga8 GA9 Sb8 95.1(2) 13 13_455 ?
Ga8 GA9 Sb8 6.51(16) 13_455 13_455 ?
Sb8 GA9 Sb8 98.6(3) 7 13_455 ?
Sb10 GA9 Sb3 108.14(18) . 13_455 ?
Sb8 GA9 Sb3 175.1(2) 13 13_455 ?
Sb8 GA9 Sb3 90.81(13) 7_455 13_455 ?
Ga8 GA9 Sb3 177.5(2) 13 13_455 ?
Ga8 GA9 Sb3 90.92(5) 13_455 13_455 ?
Sb8 GA9 Sb3 172.8(2) 7 13_455 ?
Sb8 GA9 Sb3 87.10(15) 13_455 13_455 ?
Sb10 GA9 Sb3 108.14(18) . 13 ?
Sb8 GA9 Sb3 90.81(13) 13 13 ?
Sb8 GA9 Sb3 175.1(2) 7_455 13 ?
Ga8 GA9 Sb3 90.92(5) 13 13 ?
Ga8 GA9 Sb3 177.5(2) 13_455 13 ?
Sb8 GA9 Sb3 87.10(15) 7 13 ?
Sb8 GA9 Sb3 172.8(2) 13_455 13 ?
Sb3 GA9 Sb3 86.93(12) 13_455 13 ?
Sb10 GA9 La1 65.1(2) . . ?
Sb8 GA9 La1 112.7(2) 13 . ?
Sb8 GA9 La1 112.7(2) 7_455 . ?
Ga8 GA9 La1 117.54(19) 13 . ?
Ga8 GA9 La1 117.54(19) 13_455 . ?
Sb8 GA9 La1 111.1(2) 7 . ?
Sb8 GA9 La1 111.1(2) 13_455 . ?
Sb3 GA9 La1 62.39(4) 13_455 . ?
Sb3 GA9 La1 62.39(4) 13 . ?
Sb10 GA9 La4 135.95(14) . 1_455 ?
Sb8 GA9 La4 123.56(18) 13 1_455 ?
Sb8 GA9 La4 69.11(16) 7_455 1_455 ?
Ga8 GA9 La4 118.60(16) 13 1_455 ?
Ga8 GA9 La4 64.45(9) 13_455 1_455 ?
Sb8 GA9 La4 125.0(2) 7 1_455 ?
Sb8 GA9 La4 66.97(11) 13_455 1_455 ?
Sb3 GA9 La4 61.38(8) 13_455 1_455 ?
Sb3 GA9 La4 113.4(2) 13 1_455 ?
La1 GA9 La4 123.76(10) . 1_455 ?
Sb10 GA9 La4 135.95(14) . . ?
Sb8 GA9 La4 69.11(16) 13 . ?
Sb8 GA9 La4 123.56(18) 7_455 . ?
Ga8 GA9 La4 64.45(9) 13 . ?
Ga8 GA9 La4 118.60(16) 13_455 . ?
Sb8 GA9 La4 66.97(10) 7 . ?
Sb8 GA9 La4 125.0(2) 13_455 . ?
Sb3 GA9 La4 113.4(2) 13_455 . ?
Sb3 GA9 La4 61.38(8) 13 . ?
La1 GA9 La4 123.76(10) . . ?
La4 GA9 La4 79.11(13) 1_455 . ?
Sb10 Sb9 Sb8 62.7(4) . 13 ?
Sb10 Sb9 Sb8 62.7(4) . 7_455 ?
Sb8 Sb9 Sb8 85.3(5) 13 7_455 ?
Sb10 Sb9 Sb3 104.2(3) . 13_455 ?
Sb8 Sb9 Sb3 166.8(6) 13 13_455 ?
Sb8 Sb9 Sb3 90.29(14) 7_455 13_455 ?
Sb10 Sb9 Sb3 104.2(3) . 13 ?
Sb8 Sb9 Sb3 90.29(14) 13 13 ?
Sb8 Sb9 Sb3 166.8(6) 7_455 13 ?
Sb3 Sb9 Sb3 91.2(3) 13_455 13 ?
Sb10 Sb9 Ga8 68.0(4) . 13 ?
Sb8 Sb9 Ga8 5.56(14) 13 13 ?
Sb8 Sb9 Ga8 86.1(4) 7_455 13 ?
Sb3 Sb9 Ga8 172.2(6) 13_455 13 ?
Sb3 Sb9 Ga8 90.67(7) 13 13 ?
Sb10 Sb9 Ga8 68.0(4) . 13_455 ?
Sb8 Sb9 Ga8 86.1(4) 13 13_455 ?
Sb8 Sb9 Ga8 5.56(14) 7_455 13_455 ?
Sb3 Sb9 Ga8 90.67(7) 13_455 13_455 ?
Sb3 Sb9 Ga8 172.2(6) 13 13_455 ?
Ga8 Sb9 Ga8 86.5(3) 13 13_455 ?
Sb10 Sb9 Sb8 64.6(4) . 7 ?
Sb8 Sb9 Sb8 3.7(3) 13 7 ?
Sb8 Sb9 Sb8 89.0(4) 7_455 7 ?
Sb3 Sb9 Sb8 167.5(5) 13_455 7 ?
Sb3 Sb9 Sb8 86.65(17) 13 7 ?
Ga8 Sb9 Sb8 6.22(15) 13 7 ?
Ga8 Sb9 Sb8 89.9(4) 13_455 7 ?
Sb10 Sb9 Sb8 64.6(4) . 13_455 ?
Sb8 Sb9 Sb8 89.0(4) 13 13_455 ?
Sb8 Sb9 Sb8 3.7(3) 7_455 13_455 ?
Sb3 Sb9 Sb8 86.65(17) 13_455 13_455 ?
Sb3 Sb9 Sb8 167.5(5) 13 13_455 ?
Ga8 Sb9 Sb8 89.9(4) 13 13_455 ?
Ga8 Sb9 Sb8 6.22(15) 13_455 13_455 ?
Sb8 Sb9 Sb8 92.8(5) 7 13_455 ?
Sb10 Sb9 La4 131.5(3) . 1_455 ?
Sb8 Sb9 La4 124.7(2) 13 1_455 ?
Sb8 Sb9 La4 70.03(18) 7_455 1_455 ?
Sb3 Sb9 La4 64.7(2) 13_455 1_455 ?
Sb3 Sb9 La4 122.3(6) 13 1_455 ?
Ga8 Sb9 La4 120.2(2) 13 1_455 ?
Ga8 Sb9 La4 65.30(11) 13_455 1_455 ?
Sb8 Sb9 La4 126.4(3) 7 1_455 ?
Sb8 Sb9 La4 67.68(12) 13_455 1_455 ?
Sb10 Sb9 La4 131.5(3) . . ?
Sb8 Sb9 La4 70.03(18) 13 . ?
Sb8 Sb9 La4 124.7(2) 7_455 . ?
Sb3 Sb9 La4 122.3(6) 13_455 . ?
Sb3 Sb9 La4 64.7(2) 13 . ?
Ga8 Sb9 La4 65.30(11) 13 . ?
Ga8 Sb9 La4 120.2(2) 13_455 . ?
Sb8 Sb9 La4 67.68(12) 7 . ?
Sb8 Sb9 La4 126.4(3) 13_455 . ?
La4 Sb9 La4 84.5(4) 1_455 . ?
Sb10 Sb9 La1 61.7(3) . . ?
Sb8 Sb9 La1 106.8(4) 13 . ?
Sb8 Sb9 La1 106.8(4) 7_455 . ?
Sb3 Sb9 La1 62.59(10) 13_455 . ?
Sb3 Sb9 La1 62.59(10) 13 . ?
Ga8 Sb9 La1 111.8(4) 13 . ?
Ga8 Sb9 La1 111.8(4) 13_455 . ?
Sb8 Sb9 La1 105.7(4) 7 . ?
Sb8 Sb9 La1 105.7(4) 13_455 . ?
La4 Sb9 La1 127.2(2) 1_455 . ?
La4 Sb9 La1 127.2(2) . . ?
GA9 Sb10 GA9 106.0(5) . 10_556 ?
GA9 Sb10 Sb9 1.36(17) . . ?
GA9 Sb10 Sb9 107.3(4) 10_556 . ?
GA9 Sb10 Sb9 107.3(4) . 10_556 ?
GA9 Sb10 Sb9 1.36(17) 10_556 10_556 ?
Sb9 Sb10 Sb9 108.7(5) . 10_556 ?
GA9 Sb10 Sb6 111.92(4) . 13 ?
GA9 Sb10 Sb6 111.92(4) 10_556 13 ?
Sb9 Sb10 Sb6 111.19(8) . 13 ?
Sb9 Sb10 Sb6 111.19(8) 10_556 13 ?
GA9 Sb10 Sb6 111.92(4) . 13_455 ?
GA9 Sb10 Sb6 111.92(4) 10_556 13_455 ?
Sb9 Sb10 Sb6 111.19(8) . 13_455 ?
Sb9 Sb10 Sb6 111.19(8) 10_556 13_455 ?
Sb6 Sb10 Sb6 103.4(4) 13 13_455 ?
GA9 Sb10 Sb8 64.2(2) . 7_455 ?
GA9 Sb10 Sb8 64.2(2) 10_556 7_455 ?
Sb9 Sb10 Sb8 65.1(2) . 7_455 ?
Sb9 Sb10 Sb8 65.1(2) 10_556 7_455 ?
Sb6 Sb10 Sb8 172.0(4) 13 7_455 ?
Sb6 Sb10 Sb8 84.59(15) 13_455 7_455 ?
GA9 Sb10 Sb8 64.2(2) . 13 ?
GA9 Sb10 Sb8 64.2(2) 10_556 13 ?
Sb9 Sb10 Sb8 65.1(2) . 13 ?
Sb9 Sb10 Sb8 65.1(2) 10_556 13 ?
Sb6 Sb10 Sb8 84.59(15) 13 13 ?
Sb6 Sb10 Sb8 172.0(4) 13_455 13 ?
Sb8 Sb10 Sb8 87.5(4) 7_455 13 ?
GA9 Sb10 Sb8 66.0(2) . 13_455 ?
GA9 Sb10 Sb8 66.0(2) 10_556 13_455 ?
Sb9 Sb10 Sb8 66.8(2) . 13_455 ?
Sb9 Sb10 Sb8 66.8(2) 10_556 13_455 ?
Sb6 Sb10 Sb8 175.8(4) 13 13_455 ?
Sb6 Sb10 Sb8 80.9(2) 13_455 13_455 ?
Sb8 Sb10 Sb8 3.7(3) 7_455 13_455 ?
Sb8 Sb10 Sb8 91.2(4) 13 13_455 ?
GA9 Sb10 Sb8 66.0(2) . 7 ?
GA9 Sb10 Sb8 66.0(2) 10_556 7 ?
Sb9 Sb10 Sb8 66.8(2) . 7 ?
Sb9 Sb10 Sb8 66.8(2) 10_556 7 ?
Sb6 Sb10 Sb8 80.9(2) 13 7 ?
Sb6 Sb10 Sb8 175.8(4) 13_455 7 ?
Sb8 Sb10 Sb8 91.2(4) 7_455 7 ?
Sb8 Sb10 Sb8 3.7(3) 13 7 ?
Sb8 Sb10 Sb8 94.9(5) 13_455 7 ?
GA9 Sb10 La1 179.2(4) . 10_556 ?
GA9 Sb10 La1 73.20(9) 10_556 10_556 ?
Sb9 Sb10 La1 179.5(4) . 10_556 ?
Sb9 Sb10 La1 71.84(15) 10_556 10_556 ?
Sb6 Sb10 La1 68.53(18) 13 10_556 ?
Sb6 Sb10 La1 68.53(18) 13_455 10_556 ?
Sb8 Sb10 La1 115.26(7) 7_455 10_556 ?
Sb8 Sb10 La1 115.26(8) 13 10_556 ?
Sb8 Sb10 La1 113.53(10) 13_455 10_556 ?
Sb8 Sb10 La1 113.53(10) 7 10_556 ?
GA9 Sb10 La1 73.20(9) . . ?
GA9 Sb10 La1 179.2(4) 10_556 . ?
Sb9 Sb10 La1 71.84(15) . . ?
Sb9 Sb10 La1 179.5(4) 10_556 . ?
Sb6 Sb10 La1 68.53(18) 13 . ?
Sb6 Sb10 La1 68.53(18) 13_455 . ?
Sb8 Sb10 La1 115.26(7) 7_455 . ?
Sb8 Sb10 La1 115.26(8) 13 . ?
Sb8 Sb10 La1 113.53(10) 13_455 . ?
Sb8 Sb10 La1 113.53(10) 7 . ?
La1 Sb10 La1 107.6(3) 10_556 . ?

loop_
_geom_bond_atom_site_label_1
_geom_bond_atom_site_label_2
_geom_bond_distance
_geom_bond_site_symmetry_2
_geom_bond_publ_flag
La1 Sb10 3.161(7) . ?
La1 Sb1 3.2795(10) 13 ?
La1 Sb1 3.2795(9) 13_455 ?
La1 Sb7 3.3146(14) . ?
La1 Sb7 3.3146(14) 11 ?
La1 GA9 3.337(3) . ?
La1 Sb6 3.3515(7) 13 ?
La1 Sb6 3.3515(7) 13_455 ?
La1 Sb3 3.3642(10) 13_455 ?
La1 Sb3 3.3642(10) 13 ?
La1 Sb2 3.3777(13) . ?
La1 Sb9 3.413(8) . ?
La2 Ga1 3.195(2) 13 ?
La2 Ga1 3.195(2) 14_455 ?
La2 Sb2 3.3452(13) . ?
La2 Sb2 3.3510(10) 13_455 ?
La2 Sb2 3.3510(10) 13 ?
La2 Sb3 3.3533(13) . ?
La2 Sb1 3.3692(10) 13 ?
La2 Sb1 3.3692(10) 13_455 ?
La2 Sb4 3.3703(8) 13 ?
La2 Sb4 3.3703(8) 13_455 ?
La2 Ga1 3.490(3) 14 ?
La2 Ga1 3.490(3) 13_455 ?
La3 Ga1 3.233(3) 2_655 ?
La3 Ga1 3.233(3) . ?
La3 Sb5 3.3111(9) . ?
La3 Sb5 3.3111(9) 1_655 ?
La3 Sb1 3.3787(9) 1_655 ?
La3 Sb1 3.3787(9) 2 ?
La3 Sb1 3.3787(9) 2_655 ?
La3 Sb1 3.3787(9) . ?
La3 Sb7 3.3907(14) 15_544 ?
La3 Sb7 3.3907(14) 5_544 ?
La3 Sb7 3.3907(14) 7 ?
La3 Sb7 3.3907(14) 13 ?
La4 Sb9 3.224(11) 1_655 ?
La4 Sb9 3.224(11) . ?
La4 Sb9 3.224(11) 2 ?
La4 Sb9 3.224(11) 2_655 ?
La4 Sb4 3.2806(13) . ?
La4 Sb4 3.2806(13) 1_655 ?
La4 Sb3 3.3527(10) 13 ?
La4 Sb3 3.3527(10) 14_545 ?
La4 GA9 3.404(5) 1_655 ?
La4 GA9 3.404(5) 2 ?
La4 GA9 3.404(5) . ?
La4 GA9 3.404(5) 2_655 ?
Sb1 Ga1 2.6169(17) 2 ?
Sb1 Ga1 2.6169(17) . ?
Sb1 La1 3.2795(9) 13 ?
Sb1 La1 3.2795(9) 13_455 ?
Sb1 La2 3.3692(10) 13 ?
Sb1 La2 3.3692(10) 13_455 ?
Sb1 La3 3.3787(9) 1_455 ?
Sb2 Sb3 3.0664(10) 13 ?
Sb2 Sb3 3.0664(10) 13_455 ?
Sb2 Sb2 3.0928(14) 13_455 ?
Sb2 Sb2 3.0928(14) 13 ?
Sb2 La2 3.3510(10) 13_455 ?
Sb2 La2 3.3510(10) 13 ?
Sb3 Sb9 3.033(8) 13_455 ?
Sb3 Sb9 3.033(8) 13 ?
Sb3 Sb2 3.0664(10) 13 ?
Sb3 Sb2 3.0664(10) 13_455 ?
Sb3 GA9 3.151(3) 13_455 ?
Sb3 GA9 3.151(3) 13 ?
Sb3 La4 3.3527(10) 13 ?
Sb3 La1 3.3642(10) 13_455 ?
Sb3 La1 3.3642(10) 13 ?
Sb4 Ga1 2.633(3) . ?
Sb4 Ga1 2.633(3) 2 ?
Sb4 La4 3.2806(13) 1_455 ?
Sb4 La2 3.3703(8) 14_445 ?
Sb4 La2 3.3703(8) 13 ?
Sb4 La2 3.3703(8) 13_455 ?
Sb4 La2 3.3703(8) 14_545 ?
Sb5 Sb7 3.020(2) 13 ?
Sb5 Sb7 3.020(2) 5_444 ?
Sb5 Sb7 3.020(2) 15_544 ?
Sb5 Sb7 3.020(2) 7_455 ?
Sb5 Sb7 3.278(2) 7 ?
Sb5 Sb7 3.278(2) 15_444 ?
Sb5 Sb7 3.278(2) 5_544 ?
Sb5 Sb7 3.278(2) 13_455 ?
Sb5 La3 3.3111(9) 9 ?
Sb5 La3 3.3111(9) 9_655 ?
Sb5 La3 3.3111(9) 1_455 ?
Sb6 Sb10 2.763(7) 13 ?
Sb6 Sb10 2.763(7) 13_455 ?
Sb6 Sb7 3.006(2) 7_455 ?
Sb6 Sb7 3.006(2) 13 ?
Sb6 Sb7 3.265(2) 13_455 ?
Sb6 Sb7 3.265(2) 7 ?
Sb6 La1 3.3515(7) 6_454 ?
Sb6 La1 3.3515(7) 13 ?
Sb6 La1 3.3515(7) 13_455 ?
Sb6 La1 3.3515(7) 6_554 ?
Ga1 Ga1 0.454(7) 2 ?
Ga1 Sb1 2.6169(17) 2 ?
Ga1 La2 3.195(2) 13 ?
Ga1 La2 3.195(2) 14_545 ?
Ga1 La2 3.490(3) 14_445 ?
Ga1 La2 3.490(3) 13_455 ?
Ga1 La3 3.524(3) 1_455 ?
Sb7 Sb7 0.374(5) 11 ?
Sb7 Sb6 3.006(2) 13 ?
Sb7 Sb5 3.020(2) 5 ?
Sb7 Sb6 3.265(2) 13_455 ?
Sb7 Sb5 3.278(2) 5_455 ?
Sb7 La1 3.3146(14) 10_556 ?
Sb7 La3 3.3907(14) 5_455 ?
Sb7 La3 3.3907(14) 13 ?
Ga8 Ga8 2.386(15) 9_565 ?
Ga8 Sb8 2.705(15) 3_565 ?
Ga8 Sb8 2.705(15) 9_565 ?
Ga8 GA9 3.034(4) 6_454 ?
Ga8 GA9 3.034(4) 13 ?
Ga8 GA9 3.034(4) 13_455 ?
Ga8 GA9 3.034(4) 6_554 ?
Ga8 Sb9 3.165(10) 13 ?
Ga8 Sb9 3.165(10) 6_454 ?
Ga8 Sb9 3.165(10) 13_455 ?
Ga8 Sb9 3.165(10) 6_554 ?
Ga8 La4 3.447(3) 13 ?
Sb8 Ga8 2.705(15) 9_565 ?
Sb8 GA9 2.839(9) 13 ?
Sb8 GA9 2.839(9) 6_554 ?
Sb8 Sb10 2.932(13) 13 ?
Sb8 Sb9 2.991(13) 13 ?
Sb8 Sb9 2.991(13) 6_554 ?
Sb8 Sb8 3.017(17) 3_565 ?
Sb8 Sb8 3.030(18) 9_565 ?
Sb8 GA9 3.047(8) 6_454 ?
Sb8 GA9 3.047(8) 13_455 ?
Sb8 Sb10 3.134(10) 13_455 ?
Sb8 Sb9 3.190(12) 6_454 ?
GA9 Sb10 2.319(10) . ?
GA9 Sb8 2.839(9) 13 ?
GA9 Sb8 2.839(9) 7_455 ?
GA9 Ga8 3.034(4) 13 ?
GA9 Ga8 3.034(4) 13_455 ?
GA9 Sb8 3.047(8) 7 ?
GA9 Sb8 3.047(8) 13_455 ?
GA9 Sb3 3.151(3) 13_455 ?
GA9 Sb3 3.151(3) 13 ?
GA9 La4 3.404(5) 1_455 ?
Sb9 Sb10 2.605(19) . ?
Sb9 Sb8 2.991(13) 13 ?
Sb9 Sb8 2.991(13) 7_455 ?
Sb9 Sb3 3.033(8) 13_455 ?
Sb9 Sb3 3.033(8) 13 ?
Sb9 Ga8 3.165(10) 13 ?
Sb9 Ga8 3.165(10) 13_455 ?
Sb9 Sb8 3.190(12) 7 ?
Sb9 Sb8 3.190(12) 13_455 ?
Sb9 La4 3.224(11) 1_455 ?
Sb10 GA9 2.319(9) 10_556 ?
Sb10 Sb9 2.605(19) 10_556 ?
Sb10 Sb6 2.763(7) 13 ?
Sb10 Sb6 2.763(7) 13_455 ?
Sb10 Sb8 2.932(13) 7_455 ?
Sb10 Sb8 2.932(13) 13 ?
Sb10 Sb8 3.134(10) 13_455 ?
Sb10 Sb8 3.134(10) 7 ?
Sb10 La1 3.161(7) 10_556 ?
